data_4501372
loop_
_publ_author_name
'Braga, Dario'
'Grepioni, Fabrizia'
'Lampronti, Giulio I.'
'Maini, Lucia'
'Turrina, Alessandro'

_publ_section_title
;
 Ionic Co-crystals of Organic Molecules with Metal Halides: A New Prospect
 in the Solid Formulation of Active Pharmaceutical Ingredients
;
_journal_issue 12
_journal_name_full 'Crystal Growth &amp; Design'
_journal_page_first 5621
_journal_paper_doi 10.1021/cg201177p
_journal_volume 11
_journal_year 2011
_chemical_formula_moiety 'C3 H10 Ca1 Cl2 N2 O4'
_chemical_formula_sum 'C3 H10 Ca Cl2 N2 O4'
_chemical_formula_weight 249.11
_chemical_name_systematic
;
malonamide CaCl2 (H2O)2
;
_space_group_IT_number 2
_symmetry_cell_setting triclinic
_symmetry_space_group_name_Hall '-P 1'
_symmetry_space_group_name_H-M 'P -1'
_atom_sites_solution_hydrogens geom
_atom_sites_solution_primary direct
_atom_sites_solution_secondary difmap
_audit_creation_date 2011-02-14T16:01:42-00:00
_audit_creation_method 'WinGX routine CIF_UPDATE'
_cell_angle_alpha 71.208(5)
_cell_angle_beta 80.134(5)
_cell_angle_gamma 85.297(5)
_cell_formula_units_Z 2
_cell_length_a 5.9055(4)
_cell_length_b 8.0258(5)
_cell_length_c 11.5035(6)
_cell_measurement_reflns_used 2016
_cell_measurement_temperature 293(2)
_cell_measurement_theta_max 27.4961
_cell_measurement_theta_min 3.4961
_cell_volume 508.32(6)
_computing_molecular_graphics 'Ortep-3 for Windows (Farrugia, 1997)'
_computing_publication_material 'WinGX publication routines (Farrugia, 1999)'
_computing_structure_refinement 'SHELXL-97 (Sheldrick, 1997)'
_computing_structure_solution 'SHELXS-97 (Sheldrick, 1990)'
_diffrn_ambient_temperature 293(2)
_diffrn_measured_fraction_theta_full 0.977
_diffrn_measured_fraction_theta_max 0.808
_diffrn_radiation_monochromator graphite
_diffrn_radiation_type MoK\a
_diffrn_radiation_wavelength 0.71073
_diffrn_reflns_av_R_equivalents 0.0106
_diffrn_reflns_av_unetI/netI 0.0222
_diffrn_reflns_limit_h_max 7
_diffrn_reflns_limit_h_min -7
_diffrn_reflns_limit_k_max 7
_diffrn_reflns_limit_k_min -10
_diffrn_reflns_limit_l_max 9
_diffrn_reflns_limit_l_min -14
_diffrn_reflns_number 2625
_diffrn_reflns_theta_full 25
_diffrn_reflns_theta_max 27.51
_diffrn_reflns_theta_min 3.5
_exptl_absorpt_coefficient_mu 1.124
_exptl_absorpt_correction_T_max 1.00000
_exptl_absorpt_correction_T_min 0.67875
_exptl_absorpt_correction_type multi-scan
_exptl_absorpt_process_details
;
CrysAlisPro, Oxford Diffraction Ltd.,
Version 1.171.34.40 (release 27-08-2010 CrysAlis171 .NET)
(compiled Aug 27 2010,11:50:40)
Empirical absorption correction using spherical harmonics,
 implemented in SCALE3 ABSPACK scaling algorithm.
;
_exptl_crystal_colour colorless
_exptl_crystal_density_diffrn 1.628
_exptl_crystal_density_method 'not measured'
_exptl_crystal_description prism
_exptl_crystal_F_000 256
_exptl_crystal_size_max 0.31
_exptl_crystal_size_mid 0.29
_exptl_crystal_size_min 0.22
_refine_diff_density_max 0.241
_refine_diff_density_min -0.212
_refine_diff_density_rms 0.045
_refine_ls_extinction_coef 0.050(4)
_refine_ls_extinction_method SHELXL
_refine_ls_goodness_of_fit_ref 0.845
_refine_ls_hydrogen_treatment mixed
_refine_ls_matrix_type full
_refine_ls_number_parameters 145
_refine_ls_number_reflns 1896
_refine_ls_number_restraints 0
_refine_ls_restrained_S_all 0.845
_refine_ls_R_factor_all 0.029
_refine_ls_R_factor_gt 0.0251
_refine_ls_shift/su_max 0.001
_refine_ls_shift/su_mean 0
_refine_ls_structure_factor_coef Fsqd
_refine_ls_weighting_details 'calc w=1/[\s^2^(Fo^2^)+(0.0443P)^2^+0.3740P] where P=(Fo^2^+2Fc^2^)/3'
_refine_ls_weighting_scheme calc
_refine_ls_wR_factor_ref 0.0682
_reflns_number_gt 1715
_reflns_number_total 1896
_reflns_threshold_expression >2sigma(I)
_cod_data_source_file cg201177p_si_001.cif
_cod_data_source_block malonamideCaCl2(H2O)2
_cod_original_cell_volume 508.32(5)
_cod_database_code 4501372

loop_
_symmetry_equiv_pos_as_xyz
'x, y, z'
'-x, -y, -z'

loop_
_atom_site_label
_atom_site_fract_x
_atom_site_fract_y
_atom_site_fract_z
_atom_site_U_iso_or_equiv
_atom_site_adp_type
_atom_site_calc_flag
_atom_site_refinement_flags
_atom_site_occupancy
_atom_site_type_symbol
Cl2 0.29809(9) 0.68360(7) 0.55184(5) 0.03744(16) Uani d . 1 Cl
Cl1 0.27265(9) 0.21730(7) 1.10221(5) 0.03794(17) Uani d . 1 Cl
O3 0.3130(3) 0.6133(2) 0.84413(17) 0.0414(4) Uani d . 1 O
C3 -0.1174(3) 1.3262(3) 0.77645(19) 0.0289(4) Uani d . 1 C
O2 -0.0763(3) 1.3433(2) 0.87433(14) 0.0381(4) Uani d . 1 O
N2 -0.3085(4) 1.3841(3) 0.7328(2) 0.0530(6) Uani d . 1 N
O4 0.1965(3) 1.1372(3) 0.39282(17) 0.0455(4) Uani d . 1 O
H2 0.358(5) 0.988(4) 0.894(2) 0.048(7) Uiso d . 1 H
H1 0.180(5) 1.139(4) 0.911(3) 0.057(8) Uiso d . 1 H
H3 -0.407(6) 1.433(4) 0.776(3) 0.071(10) Uiso d . 1 H
H4 -0.326(5) 1.379(4) 0.665(3) 0.052(8) Uiso d . 1 H
H1X 0.079(5) 1.177(4) 0.412(3) 0.052(9) Uiso d . 1 H
H2X 0.206(5) 1.153(4) 0.317(3) 0.066(10) Uiso d . 1 H
H3X 0.294(6) 0.655(5) 0.773(3) 0.076(11) Uiso d . 1 H
H4X 0.409(6) 0.664(5) 0.866(3) 0.078(11) Uiso d . 1 H
Ca1 0 0.5 1 0.02233(15) Uani d S 1 Ca
Ca2 0.5 1 0.5 0.02514(16) Uani d S 1 Ca
O1 0.3159(3) 1.0112(2) 0.68830(13) 0.0409(4) Uani d . 1 O
N1 0.2462(4) 1.0655(3) 0.86944(17) 0.0395(5) Uani d . 1 N
C1 0.2137(3) 1.0973(2) 0.75461(17) 0.0260(4) Uani d . 1 C
C2 0.0548(4) 1.2442(3) 0.69673(19) 0.0386(5) Uani d . 1 C
H2A 0.1497 1.3379 0.6389 0.046 Uiso calc R 1 H
H2B -0.0306 1.2014 0.6477 0.046 Uiso calc R 1 H

loop_
_atom_site_aniso_label
_atom_site_aniso_U_11
_atom_site_aniso_U_22
_atom_site_aniso_U_33
_atom_site_aniso_U_12
_atom_site_aniso_U_13
_atom_site_aniso_U_23
Cl2 0.0425(3) 0.0339(3) 0.0399(3) 0.0037(2) -0.0146(2) -0.0140(2)
Cl1 0.0419(3) 0.0413(3) 0.0349(3) 0.0166(2) -0.0193(2) -0.0152(2)
O3 0.0360(9) 0.0481(10) 0.0336(9) -0.0024(7) -0.0015(7) -0.0056(8)
C3 0.0324(10) 0.0260(10) 0.0332(10) 0.0042(8) -0.0101(8) -0.0148(8)
O2 0.0430(8) 0.0453(9) 0.0388(8) 0.0128(7) -0.0171(7) -0.0289(7)
N2 0.0434(12) 0.0778(16) 0.0553(14) 0.0260(11) -0.0254(11) -0.0425(13)
O4 0.0327(9) 0.0672(12) 0.0325(9) 0.0169(8) -0.0106(7) -0.0117(8)
Ca1 0.0234(3) 0.0264(3) 0.0204(3) 0.0056(2) -0.0056(2) -0.0120(2)
Ca2 0.0249(3) 0.0321(3) 0.0193(3) 0.0060(2) -0.0033(2) -0.0109(2)
O1 0.0484(9) 0.0482(9) 0.0267(7) 0.0158(7) -0.0007(6) -0.0191(7)
N1 0.0506(12) 0.0441(11) 0.0299(9) 0.0223(9) -0.0158(8) -0.0207(9)
C1 0.0279(9) 0.0269(10) 0.0240(9) -0.0025(7) -0.0004(7) -0.0104(8)
C2 0.0481(13) 0.0436(13) 0.0269(10) 0.0123(10) -0.0112(9) -0.0153(9)

loop_
_atom_type_symbol
_atom_type_description
_atom_type_scat_dispersion_real
_atom_type_scat_dispersion_imag
_atom_type_scat_source
C C 0.0033 0.0016 'International Tables Vol C Tables 4.2.6.8 and 6.1.1.4'
H H 0 0 'International Tables Vol C Tables 4.2.6.8 and 6.1.1.4'
N N 0.0061 0.0033 'International Tables Vol C Tables 4.2.6.8 and 6.1.1.4'
O O 0.0106 0.006 'International Tables Vol C Tables 4.2.6.8 and 6.1.1.4'
Cl Cl 0.1484 0.1585 'International Tables Vol C Tables 4.2.6.8 and 6.1.1.4'
Ca Ca 0.2262 0.3064 'International Tables Vol C Tables 4.2.6.8 and 6.1.1.4'

loop_
_geom_angle_atom_site_label_1
_geom_angle_atom_site_label_2
_geom_angle_atom_site_label_3
_geom_angle
_geom_angle_site_symmetry_1
_geom_angle_site_symmetry_3
O2 C3 N2 122.5(2) . .
O2 C3 C2 122.29(17) . .
N2 C3 C2 115.15(19) . .
C3 O2 Ca1 154.98(15) . 1_565
O2 Ca1 O2 180 1_545 2_577
O2 Ca1 O3 86.05(6) 1_545 .
O2 Ca1 O3 93.95(7) 2_577 .
O2 Ca1 O3 93.95(6) 1_545 2_567
O2 Ca1 O3 86.05(6) 2_577 2_567
O3 Ca1 O3 179.9990(10) . 2_567
O2 Ca1 Cl1 86.05(4) 1_545 .
O2 Ca1 Cl1 93.95(4) 2_577 .
O3 Ca1 Cl1 88.98(5) . .
O3 Ca1 Cl1 91.02(5) 2_567 .
O2 Ca1 Cl1 93.95(4) 1_545 2_567
O2 Ca1 Cl1 86.05(4) 2_577 2_567
O3 Ca1 Cl1 91.02(5) . 2_567
O3 Ca1 Cl1 88.98(5) 2_567 2_567
Cl1 Ca1 Cl1 180 . 2_567
O1 Ca2 O1 180 . 2_676
O1 Ca2 O4 85.31(6) . 2_676
O1 Ca2 O4 94.69(6) 2_676 2_676
O1 Ca2 O4 94.69(6) . .
O1 Ca2 O4 85.31(6) 2_676 .
O4 Ca2 O4 179.9990(10) 2_676 .
O1 Ca2 Cl2 92.49(5) . 2_676
O1 Ca2 Cl2 87.52(5) 2_676 2_676
O4 Ca2 Cl2 88.57(5) 2_676 2_676
O4 Ca2 Cl2 91.43(5) . 2_676
O1 Ca2 Cl2 87.52(5) . .
O1 Ca2 Cl2 92.48(5) 2_676 .
O4 Ca2 Cl2 91.43(5) 2_676 .
O4 Ca2 Cl2 88.57(5) . .
Cl2 Ca2 Cl2 180 2_676 .
C1 O1 Ca2 149.91(14) . .
O1 C1 N1 122.00(19) . .
O1 C1 C2 117.23(17) . .
N1 C1 C2 120.74(18) . .
C3 C2 C1 120.56(17) . .

loop_
_geom_bond_atom_site_label_1
_geom_bond_atom_site_label_2
_geom_bond_site_symmetry_2
_geom_bond_distance
Cl2 Ca2 . 2.7392(6)
Cl1 Ca1 . 2.7302(5)
O3 Ca1 . 2.3553(16)
C3 O2 . 1.243(2)
C3 N2 . 1.304(3)
C3 C2 . 1.506(3)
O2 Ca1 1_565 2.3154(14)
O4 Ca2 . 2.3462(16)
Ca1 O2 1_545 2.3154(14)
Ca1 O2 2_577 2.3154(14)
Ca1 O3 2_567 2.3554(16)
Ca1 Cl1 2_567 2.7302(5)
Ca2 O1 . 2.2770(14)
Ca2 O1 2_676 2.2770(14)
Ca2 O4 2_676 2.3462(16)
Ca2 Cl2 2_676 2.7391(6)
O1 C1 . 1.240(2)
N1 C1 . 1.307(3)
C1 C2 . 1.497(3)
